data_1548361
loop_
_publ_author_name
'G\'erardy, Romaric'
'Winter, Marc'
'Horn, Clemens R.'
'Vizza, Alessandra'
'Van Hecke, Kristof'
'Monbaliu, Jean-Christophe M.'

_publ_section_title
;
 Continuous-Flow Preparation of \g-Butyrolactone Scaffolds from Renewable
 Fumaric and Itaconic Acids under Photosensitized Conditions
;
_journal_issue 12
_journal_name_full 'Organic Process Research &amp; Development'
_journal_page_first 2012
_journal_paper_doi 10.1021/acs.oprd.7b00314
_journal_volume 21
_journal_year 2017
_chemical_formula_moiety 'C8 H12 O4'
_chemical_formula_sum 'C8 H12 O4'
_chemical_formula_weight 172.18
_chemical_name_systematic
;
 ?
;
_space_group_crystal_system monoclinic
_space_group_IT_number 14
_space_group_name_Hall '-P 2ybc'
_space_group_name_H-M_alt 'P 1 21/c 1'
_symmetry_space_group_name_Hall '-P 2ybc'
_symmetry_space_group_name_H-M 'P 1 21/c 1'
_atom_sites_solution_hydrogens geom
_atom_sites_solution_primary direct
_audit_creation_date 2017-05-01
_audit_creation_method
;
Olex2 1.2
(compiled Mar 28 2017 19:26:29 for OlexSys, GUI svn.r5335)
;
_cell_angle_alpha 90
_cell_angle_beta 92.826(9)
_cell_angle_gamma 90
_cell_formula_units_Z 4
_cell_length_a 5.3618(6)
_cell_length_b 15.150(2)
_cell_length_c 10.5728(11)
_cell_measurement_reflns_used 3473
_cell_measurement_temperature 100.0(1)
_cell_measurement_theta_max 74.1060
_cell_measurement_theta_min 5.0170
_cell_volume 857.80(17)
_computing_cell_refinement 'CrysAlisPro 1.171.38.41 (Rigaku OD, 2015)'
_computing_data_collection 'CrysAlisPro 1.171.38.41 (Rigaku OD, 2015)'
_computing_data_reduction 'CrysAlisPro 1.171.38.41 (Rigaku OD, 2015)'
_computing_molecular_graphics 'Olex2 (Dolomanov et al., 2009)'
_computing_publication_material 'Olex2 (Dolomanov et al., 2009)'
_computing_structure_refinement 'ShelXL (Sheldrick, 2015)'
_computing_structure_solution 'ShelXS (Sheldrick, 2008)'
_diffrn_ambient_environment N~2~
_diffrn_ambient_temperature 100.0(1)
_diffrn_detector 'CCD plate'
_diffrn_detector_area_resol_mean 10.4839
_diffrn_detector_type Atlas
_diffrn_measured_fraction_theta_full 0.999
_diffrn_measured_fraction_theta_max 0.956
_diffrn_measurement_details
;
List of Runs (angles in degrees, time in seconds):

  # Type    Start    End  Width  t~exp~   \w     \q     \k     \f   Frames
--------------------------------------------------------------------------
  1  \w    -91.00   7.00   1.00    2.00    --  -41.80 114.00 -98.00   98
  2  \w   -131.00 -36.00   1.00    2.00    --  -41.80-177.00  33.00   95
  3  \w     57.00 151.00   1.00    6.00    --  109.13 177.00  38.00   94
  4  \w     33.00 117.00   1.00    6.00    --  109.13-114.00 170.00   84
  5  \w     55.00 156.00   1.00    6.00    --  109.13-177.00  33.00  101
  6  \w    100.00 178.00   1.00    6.00    --  109.13 114.00 -98.00   78
  7  \w   -114.00 -14.00   1.00    2.00    --  -41.80 -57.00  60.00  100
  8  \w      1.00  83.00   1.00    2.00    --   41.80 -99.00  90.00   82
  9  \w     23.00  98.00   1.00    2.00    --   41.80-125.00-120.00   75
 10  \w     33.00 137.00   1.00    6.00    --  109.13 -30.00 -30.00  104
 11  \w     26.00 109.00   1.00    6.00    --  109.13 -94.00-180.00   83
 12  \w     26.00 109.00   1.00    6.00    --  109.13 -94.00   0.00   83
 13  \w     33.00 137.00   1.00    6.00    --  109.13 -30.00 120.00  104
 14  \w   -114.00 -14.00   1.00    2.00    --  -41.80 -57.00-150.00  100
 15  \w   -118.00  -9.00   1.00    2.00    --  -41.80 -77.00-180.00  109
 16  \w   -114.00 -14.00   1.00    2.00    --  -41.80 -57.00 -30.00  100
 17  \w     81.00 140.00   1.00    6.00    --  109.13  30.00 -30.00   59
 18  \w     81.00 178.00   1.00    6.00    --  109.13  30.00 150.00   97
;
_diffrn_measurement_device 'four-circle diffractometer'
_diffrn_measurement_device_type 'SuperNova, Dual, Cu at zero, Atlas'
_diffrn_measurement_method '\w scans'
_diffrn_orient_matrix_type 'CrysAlisPro convention (1999,Acta A55,543-557)'
_diffrn_orient_matrix_UB_11 -0.0667549000
_diffrn_orient_matrix_UB_12 0.0812838000
_diffrn_orient_matrix_UB_13 0.0790655000
_diffrn_orient_matrix_UB_21 0.1620697000
_diffrn_orient_matrix_UB_22 0.0584346000
_diffrn_orient_matrix_UB_23 -0.0823944000
_diffrn_orient_matrix_UB_31 -0.2281087000
_diffrn_orient_matrix_UB_32 0.0177767000
_diffrn_orient_matrix_UB_33 -0.0908229000
_diffrn_radiation_monochromator mirror
_diffrn_radiation_probe x-ray
_diffrn_radiation_type CuK\a
_diffrn_radiation_wavelength 1.54184
_diffrn_reflns_av_R_equivalents 0.0445
_diffrn_reflns_av_unetI/netI 0.0288
_diffrn_reflns_Laue_measured_fraction_full 0.999
_diffrn_reflns_Laue_measured_fraction_max 0.956
_diffrn_reflns_limit_h_max 6
_diffrn_reflns_limit_h_min -6
_diffrn_reflns_limit_k_max 18
_diffrn_reflns_limit_k_min -17
_diffrn_reflns_limit_l_max 12
_diffrn_reflns_limit_l_min -13
_diffrn_reflns_number 7976
_diffrn_reflns_point_group_measured_fraction_full 0.999
_diffrn_reflns_point_group_measured_fraction_max 0.956
_diffrn_reflns_theta_full 67.684
_diffrn_reflns_theta_max 77.314
_diffrn_reflns_theta_min 5.105
_diffrn_source 'micro-focus sealed X-ray tube'
_diffrn_source_type 'SuperNova (Cu) X-ray Source'
_exptl_absorpt_coefficient_mu 0.906
_exptl_absorpt_correction_T_max 0.959
_exptl_absorpt_correction_T_min 0.918
_exptl_absorpt_correction_type gaussian
_exptl_absorpt_process_details
;
CrysAlisPro 1.171.38.41 (Rigaku Oxford Diffraction, 2015)
Numerical absorption correction based on gaussian integration over
            a multifaceted crystal model
Empirical absorption correction using spherical harmonics,
 implemented in SCALE3 ABSPACK scaling algorithm.
;
_exptl_crystal_colour 'clear colourless'
_exptl_crystal_colour_lustre clear
_exptl_crystal_colour_primary colourless
_exptl_crystal_density_diffrn 1.333
_exptl_crystal_description block
_exptl_crystal_F_000 368
_exptl_crystal_size_max 0.176
_exptl_crystal_size_mid 0.098
_exptl_crystal_size_min 0.078
_refine_diff_density_max 0.700
_refine_diff_density_min -0.477
_refine_diff_density_rms 0.072
_refine_ls_extinction_coef 0.0025(8)
_refine_ls_extinction_expression Fc^*^=kFc[1+0.001xFc^2^\l^3^/sin(2\q)]^-1/4^
_refine_ls_extinction_method SHELXL
_refine_ls_goodness_of_fit_ref 1.099
_refine_ls_hydrogen_treatment constr
_refine_ls_matrix_type full
_refine_ls_number_parameters 120
_refine_ls_number_reflns 1745
_refine_ls_number_restraints 9
_refine_ls_restrained_S_all 1.117
_refine_ls_R_factor_all 0.0990
_refine_ls_R_factor_gt 0.0756
_refine_ls_shift/su_max 0.000
_refine_ls_shift/su_mean 0.000
_refine_ls_structure_factor_coef Fsqd
_refine_ls_weighting_details 'w=1/[\s^2^(Fo^2^)+(0.0544P)^2^+1.6187P] where P=(Fo^2^+2Fc^2^)/3'
_refine_ls_weighting_scheme calc
_refine_ls_wR_factor_gt 0.1691
_refine_ls_wR_factor_ref 0.1956
_reflns_Friedel_coverage 0.000
_reflns_number_gt 1337
_reflns_number_total 1745
_reflns_threshold_expression 'I > 2\s(I)'
_cod_data_source_file op7b00314_si_002.cif
_cod_data_source_block jcm001
_cod_depositor_comments 'Adding full bibliography for 1548361.cif.'
_cod_database_code 1548361
_shelxl_version_number 2013-4
_chemical_oxdiff_formula 'C8 H12 O4'
_shelx_space_group_comment
;
The symmetry employed for this shelxl refinement is uniquely defined
by the following loop, which should always be used as a source of
symmetry information in preference to the above space-group names.
They are only intended as comments.
;
_reflns_odcompleteness_completeness 100.00
_reflns_odcompleteness_iscentric 1
_reflns_odcompleteness_theta 66.97
_olex2_refinement_description
;
1. Fixed Uiso
 At 1.2 times of:
  All C(H) groups, All C(H,H) groups, All C(H,H,H,H) groups
 At 1.5 times of:
  All C(H,H,H) groups, All O(H) groups
2. Restrained distances
 C1-C4B
 1.52 with sigma of 0.02
 C3A-C4A
 1.53 with sigma of 0.01
 C3B-C4B
 1.53 with sigma of 0.01
 C3A-C2
 1.51 with sigma of 0.01
 C3B-C2
 1.51 with sigma of 0.01
 C4A-C5
 1.54 with sigma of 0.01
 C4B-C5
 1.54 with sigma of 0.01
 C4A-C2
 2.39 with sigma of 0.02
 C4B-C2
 2.39 with sigma of 0.02
3. Uiso/Uaniso restraints and constraints
Uanis(C3A) = Uanis(C3B)
Uanis(C4A) = Uanis(C4B)
4. Others
 Sof(C3B)=Sof(H3BA)=Sof(H3BB)=Sof(C4B)=Sof(H4B)=Sof(H5BC)=Sof(H5BD)=1-FVAR(1)
 Sof(C3A)=Sof(H3AA)=Sof(H3AB)=Sof(C4A)=Sof(H4A)=Sof(H5AA)=Sof(H5AB)=FVAR(1)
5.a Ternary CH refined with riding coordinates:
 C4A(H4A), C4B(H4B)
5.b Secondary CH2 refined with riding coordinates:
 C3A(H3AA,H3AB), C3B(H3BA,H3BB), C5(H5AA,H5AB), C5(H5BC,H5BD)
5.c Idealised Me refined as rotating group:
 C7(H7A,H7B,H7C), C8(H8A,H8B,H8C)
5.d Idealised tetrahedral OH refined as rotating group:
 O4(H4)
;
_olex2_exptl_crystal_mounting_method 'mounted on a nylon loop'
_olex2_submission_special_instructions 'No special instructions were received'
_oxdiff_exptl_absorpt_empirical_details
;
Empirical correction (ABSPACK) includes:
- Absorption correction using spherical harmonics
- Frame scaling
;
_oxdiff_exptl_absorpt_empirical_full_max 1.368
_oxdiff_exptl_absorpt_empirical_full_min 0.785

loop_
_space_group_symop_operation_xyz
'x, y, z'
'-x, y+1/2, -z+1/2'
'-x, -y, -z'
'x, -y-1/2, z-1/2'

loop_
_atom_site_label
_atom_site_type_symbol
_atom_site_fract_x
_atom_site_fract_y
_atom_site_fract_z
_atom_site_U_iso_or_equiv
_atom_site_adp_type
_atom_site_occupancy
_atom_site_site_symmetry_order
_atom_site_calc_flag
_atom_site_refinement_flags_posn
_atom_site_refinement_flags_occupancy
_atom_site_disorder_assembly
_atom_site_disorder_group
C1 C 0.5172(7) 0.3420(2) 0.2739(3) 0.0448(9) Uani 1 1 d D . . .
C2 C 0.5704(7) 0.4922(2) 0.2606(3) 0.0416(8) Uani 1 1 d D . . .
C3A C 0.6880(9) 0.4503(3) 0.1469(4) 0.0346(10) Uani 0.785(6) 1 d D P A 1
H3AA H 0.5704 0.4498 0.0717 0.041 Uiso 0.785(6) 1 calc R P A 1
H3AB H 0.8428 0.4814 0.1256 0.041 Uiso 0.785(6) 1 calc R P A 1
C4A C 0.7430(8) 0.3577(2) 0.1945(4) 0.0338(10) Uani 0.785(6) 1 d D P A 1
H4A H 0.8959 0.3597 0.2526 0.041 Uiso 0.785(6) 1 calc R P A 1
C3B C 0.772(2) 0.4434(9) 0.1894(15) 0.0346(10) Uani 0.215(6) 1 d D P A 2
H3BA H 0.8295 0.4791 0.1178 0.041 Uiso 0.215(6) 1 calc R P A 2
H3BB H 0.9178 0.4283 0.2466 0.041 Uiso 0.215(6) 1 calc R P A 2
C4B C 0.635(3) 0.3613(6) 0.1429(13) 0.0338(10) Uani 0.215(6) 1 d D P A 2
H4B H 0.5006 0.3775 0.0781 0.041 Uiso 0.215(6) 1 calc R P A 2
C5 C 0.7732(6) 0.2832(2) 0.1001(3) 0.0413(8) Uani 1 1 d D . . .
H5AA H 0.7836 0.2266 0.1467 0.050 Uiso 0.785(6) 1 calc R P A 1
H5AB H 0.6225 0.2810 0.0422 0.050 Uiso 0.785(6) 1 calc R P A 1
H5BC H 0.6518 0.2460 0.0508 0.050 Uiso 0.215(6) 1 calc R P A 2
H5BD H 0.8254 0.2493 0.1769 0.050 Uiso 0.215(6) 1 calc R P A 2
C6 C 0.9981(6) 0.29199(19) 0.0230(3) 0.0350(7) Uani 1 1 d . . . .
C7 C 0.7397(8) 0.5318(3) 0.3625(4) 0.0621(11) Uani 1 1 d . . . .
H7A H 0.6415 0.5489 0.4343 0.093 Uiso 1 1 calc GR . . .
H7B H 0.8223 0.5840 0.3293 0.093 Uiso 1 1 calc GR . . .
H7C H 0.8659 0.4883 0.3906 0.093 Uiso 1 1 calc GR . . .
C8 C 0.3698(8) 0.5565(2) 0.2140(4) 0.0617(11) Uani 1 1 d . . . .
H8A H 0.2562 0.5271 0.1519 0.093 Uiso 1 1 calc GR . . .
H8B H 0.4477 0.6072 0.1742 0.093 Uiso 1 1 calc GR . . .
H8C H 0.2757 0.5767 0.2857 0.093 Uiso 1 1 calc GR . . .
O1 O 0.4319(6) 0.27191(16) 0.3069(3) 0.0692(10) Uani 1 1 d . . . .
O2 O 0.4371(4) 0.41649(14) 0.31722(19) 0.0363(6) Uani 1 1 d . . . .
O3 O 1.1350(6) 0.35420(17) 0.0251(3) 0.0740(11) Uani 1 1 d . . . .
O4 O 1.0347(5) 0.22164(15) -0.0459(2) 0.0513(7) Uani 1 1 d . . . .
H4 H 1.1655 0.2281 -0.0855 0.077 Uiso 1 1 calc GR . . .

loop_
_atom_site_aniso_label
_atom_site_aniso_U_11
_atom_site_aniso_U_22
_atom_site_aniso_U_33
_atom_site_aniso_U_23
_atom_site_aniso_U_13
_atom_site_aniso_U_12
C1 0.051(2) 0.0351(16) 0.0502(19) 0.0106(14) 0.0260(16) 0.0073(15)
C2 0.054(2) 0.0336(16) 0.0389(17) -0.0095(13) 0.0183(15) -0.0142(14)
C3A 0.048(3) 0.0343(18) 0.021(2) -0.0048(16) 0.0061(17) -0.0120(18)
C4A 0.033(2) 0.0337(18) 0.036(2) 0.0080(16) 0.0124(17) 0.0063(17)
C3B 0.048(3) 0.0343(18) 0.021(2) -0.0048(16) 0.0061(17) -0.0120(18)
C4B 0.033(2) 0.0337(18) 0.036(2) 0.0080(16) 0.0124(17) 0.0063(17)
C5 0.0441(18) 0.0351(16) 0.0465(18) -0.0044(14) 0.0207(15) -0.0041(14)
C6 0.0414(17) 0.0295(15) 0.0351(15) 0.0036(12) 0.0108(13) 0.0046(13)
C7 0.064(3) 0.070(3) 0.053(2) -0.025(2) 0.0112(19) -0.022(2)
C8 0.076(3) 0.041(2) 0.069(3) 0.0106(18) 0.008(2) -0.0128(19)
O1 0.088(2) 0.0341(13) 0.091(2) 0.0143(13) 0.0650(18) 0.0105(13)
O2 0.0450(13) 0.0351(11) 0.0300(10) -0.0025(8) 0.0131(9) -0.0043(9)
O3 0.075(2) 0.0433(15) 0.109(2) -0.0210(15) 0.0617(19) -0.0128(14)
O4 0.0571(16) 0.0433(13) 0.0566(15) -0.0164(11) 0.0329(12) -0.0107(11)

loop_
_atom_type_symbol
_atom_type_description
_atom_type_scat_dispersion_real
_atom_type_scat_dispersion_imag
_atom_type_scat_source
C C 0.0181 0.0091 'International Tables Vol C Tables 4.2.6.8 and 6.1.1.4'
H H 0.0000 0.0000 'International Tables Vol C Tables 4.2.6.8 and 6.1.1.4'
O O 0.0492 0.0322 'International Tables Vol C Tables 4.2.6.8 and 6.1.1.4'

loop_
_exptl_crystal_face_index_h
_exptl_crystal_face_index_k
_exptl_crystal_face_index_l
_exptl_crystal_face_perp_dist
0 7 -5 0.0389
0 -7 5 0.0389
2 -3 5 0.0541
3 4 1 0.0730
-3 -4 -1 0.0730
1 -9 -3 0.0361
-1 -6 -5 0.0473
-3 6 -2 0.0748
-1 9 2 0.0466
0 8 4 0.0493
1 3 6 0.0512
-2 6 4 0.0592
-3 -1 4 0.0692
-2 -2 6 0.0582
0 -10 1 0.0302
-1 -3 -6 0.0452
1 -5 -5 0.0395
1 9 2 0.0509

loop_
_geom_angle_atom_site_label_1
_geom_angle_atom_site_label_2
_geom_angle_atom_site_label_3
_geom_angle
O1 C1 C4A 128.0(3)
O1 C1 C4B 125.9(5)
O1 C1 O2 121.5(3)
O2 C1 C4A 110.1(3)
O2 C1 C4B 107.5(4)
C7 C2 C3A 118.3(3)
C7 C2 C3B 97.3(6)
C7 C2 C8 111.8(3)
C8 C2 C3A 109.0(3)
C8 C2 C3B 130.9(8)
O2 C2 C3A 102.8(2)
O2 C2 C3B 101.0(6)
O2 C2 C7 107.7(3)
O2 C2 C8 106.2(3)
C4A C3A C2 101.8(3)
C3A C4A C1 100.4(3)
C3A C4A C5 119.6(3)
C5 C4A C1 111.0(3)
C4B C3B C2 102.1(7)
C3B C4B C1 94.4(9)
C5 C4B C1 110.4(8)
C5 C4B C3B 120.8(10)
C4B C5 C6 121.8(5)
C6 C5 C4A 114.0(3)
O3 C6 C5 124.8(3)
O3 C6 O4 122.9(3)
O4 C6 C5 112.2(3)
C1 O2 C2 110.7(2)

loop_
_geom_bond_atom_site_label_1
_geom_bond_atom_site_label_2
_geom_bond_distance
C1 C4A 1.526(5)
C1 C4B 1.577(12)
C1 O1 1.213(4)
C1 O2 1.299(4)
C2 C3A 1.524(4)
C2 C3B 1.538(9)
C2 C7 1.500(5)
C2 C8 1.515(6)
C2 O2 1.492(4)
C3A C4A 1.515(5)
C4A C5 1.520(4)
C3B C4B 1.516(10)
C4B C5 1.478(8)
C5 C6 1.495(4)
C6 O3 1.194(4)
C6 O4 1.311(4)

loop_
_exptl_oxdiff_crystal_face_indexfrac_h
_exptl_oxdiff_crystal_face_indexfrac_k
_exptl_oxdiff_crystal_face_indexfrac_l
_exptl_oxdiff_crystal_face_x
_exptl_oxdiff_crystal_face_y
_exptl_oxdiff_crystal_face_z
0.0076 6.9975 -4.9973 0.1732 0.8219 0.5765
-0.0076 -6.9975 4.9973 -0.1732 -0.8219 -0.5765
1.9939 -2.9987 4.9978 0.0183 -0.2639 -0.9620
3.0004 3.9983 1.0000 0.2038 0.6375 -0.7042
-3.0004 -3.9983 -1.0000 -0.2038 -0.6375 0.7042
0.9961 -9.0103 -3.0018 -1.0362 -0.1177 -0.1148
-0.9998 -6.0078 -5.0002 -0.8169 -0.1011 0.5754
-2.9936 6.0058 -1.9974 0.5301 0.0303 0.9710
-0.9954 9.0091 2.0020 0.9570 0.2002 0.2054
0.0022 8.0093 4.0011 0.9672 0.1387 -0.2215
0.9973 3.0075 5.9993 0.6522 -0.1569 -0.7189
-1.9981 6.0117 4.0011 0.9384 -0.3022 0.1993
-3.0020 -0.9904 3.9997 0.4361 -0.8740 0.3039
-2.0044 -1.9901 5.9988 0.4463 -0.9354 -0.1230
-0.0068 -10.0041 0.9974 -0.7339 -0.6679 -0.2669
-0.9973 -3.0075 -5.9993 -0.6522 0.1569 0.7189
0.9999 -5.0107 -5.0005 -0.8694 0.2813 0.1370
1.0037 9.0057 2.0015 0.8233 0.5240 -0.2506
